data_2103217
loop_
_publ_author_name
'Marsh, Richard E.'
'Kapon, Moshe'
'Hu, Shengzhi'
'Herbstein, Frank H.'

_publ_section_title
;
 Some 60 new space-group corrections
;
_journal_issue 1
_journal_name_full 'Acta Crystallographica Section B'
_journal_page_first 62
_journal_page_last 77
_journal_paper_doi 10.1107/S0108768101017128
_journal_volume 58
_journal_year 2002
_chemical_formula_structural '(C5 (C H3)5) Ta (S (C4 H9))3 (O (C4 H9))'
_chemical_formula_sum 'C26 H51 O S3 Ta'
_chemical_name_systematic ' ?   '
_space_group_IT_number 13
_symmetry_cell_setting monoclinic
_symmetry_space_group_name_Hall '-P 2yc'
_symmetry_space_group_name_H-M 'P 1 2/c 1'
_cell_angle_alpha 90.00
_cell_angle_beta 92.39
_cell_angle_gamma 90.00
_cell_formula_units_Z 4
_cell_length_a 9.134
_cell_length_b 12.078
_cell_length_c 27.740
_cell_volume 3057.627
_cod_data_source_file bm0047.cif
_cod_data_source_block CSD_CIF_Table_56S
_cod_depositor_comments
;
 Marking attached hydrogen atoms.

 Antanas Vaitkus,
 2017-08-04

 Adding the _cell_formula_units_Z data item after consulting the original
 publication.

 Antanas Vaitkus,
 2017-08-04
;
_cod_original_sg_symbol_H-M 'P2/c   '
_cod_original_formula_sum (C5Me5)Ta(S-t-Bu)3(O-n-Bu)
_cod_database_code 2103217

loop_
_symmetry_equiv_pos_as_xyz
'x, y, z'
'-x, y, -z+1/2'
'-x, -y, -z'
'x, -y, z-1/2'

loop_
_atom_site_label
_atom_site_fract_x
_atom_site_fract_y
_atom_site_fract_z
_atom_site_attached_hydrogens
Ta1,2 .13368 .23852 .62278 0
S1,4 .1434 .0368 .6376 0
S2,5 .2901 .1695 .5600 0
S3,6 .2428 .4226 .6136 0
O1,2 .1744 .2543 .6894 0
C1,27 -.062 .3492 .5780 0
C2,28 -.099 .3361 .6309 0
C3,29 -.128 .2220 .6384 0
C4,30 -.112 .1658 .5944 0
C5,31 -.070 .2454 .5575 0
C6,32 -.051 .455 .5541 3
C7,33 -.112 .429 .6654 3
C8,34 -.172 .170 .6810 3
C9,35 -.162 .050 .5819 3
C10,36 -.060 .222 .5063 3
C11,41 .320 -.036 .6514 0
C12,40 .352 -.104 .6104 3
C13,39 .294 -.110 .6932 3
C14,38 .449 .044 .6637 3
C15,41 .403 .255 .5198 0
C16,42 .314 .344 .4938 3
C17,44 .530 .303 .5457 3
C18,43 .454 .170 .4813 3
C19,45 .380 .462 .6606 0
C20,48 .486 .366 .6768 3
C21,47 .302 .508 .7034 3
C22,46 .468 .557 .6392 3
C23,49 .190 .198 .7358 2
C24,50 .133 .262 .7746 2
C25,51 .152 .196 .8244 2
C26,52 .114 .256 .8642 3

loop_
_atom_type_symbol
C
Ta
S
O
